data_4029581
loop_
_publ_author_name
'Hsu, Day-Shin'
'Hsu, Po-Yi'
'Lee, Yen-Chun'
'Liao, Chun-Chen'

_publ_section_title
;
 Stereocontrolled synthesis of polyfunctionalized cis-decalins from
 2-methoxyphenols: total syntheses of (+/-)-eremopetasidione, (+/-)-3
 beta-angeloyloxyfuranoeremophilane, and (+/-)-3
 beta-methacryloyloxyfuranoeremophilane.
;
_journal_issue 7
_journal_name_full 'The Journal of organic chemistry'
_journal_page_first 2554
_journal_page_last 2563
_journal_paper_doi 10.1021/jo702115x
_journal_volume 73
_journal_year 2008
_chemical_formula_sum 'C14 H22 O4'
_chemical_formula_weight 254.32
_chemical_name_systematic
;
 ?
;
_space_group_IT_number 14
_symmetry_cell_setting monoclinic
_symmetry_space_group_name_Hall '-P 2yn'
_symmetry_space_group_name_H-M 'P 1 21/n 1'
_atom_sites_solution_hydrogens difmap
_atom_sites_solution_primary direct
_atom_sites_solution_secondary difmap
_audit_creation_method SHELXL-97
_cell_angle_alpha 90.00
_cell_angle_beta 90.9560(10)
_cell_angle_gamma 90.00
_cell_formula_units_Z 4
_cell_length_a 8.4285(2)
_cell_length_b 13.95350(10)
_cell_length_c 11.5719(3)
_cell_measurement_reflns_used 3663
_cell_measurement_temperature 293(2)
_cell_measurement_theta_max 25
_cell_measurement_theta_min 2.5
_cell_volume 1360.75(5)
_computing_cell_refinement 'Bruker SMART'
_computing_data_collection 'Bruker SMART'
_computing_data_reduction 'Bruker SHELXTL'
_computing_molecular_graphics 'Bruker SHELXTL'
_computing_publication_material 'Bruker SHELXTL'
_computing_structure_refinement 'SHELXL-97 (Sheldrick, 1997)'
_computing_structure_solution 'SHELXS-97 (Sheldrick, 1990)'
_diffrn_ambient_temperature 293(2)
_diffrn_measured_fraction_theta_full 0.897
_diffrn_measured_fraction_theta_max 0.897
_diffrn_measurement_device_type 'CCD area detector'
_diffrn_measurement_method 'phi and omega scans'
_diffrn_radiation_monochromator graphite
_diffrn_radiation_source 'fine-focus sealed tube'
_diffrn_radiation_type MoK\a
_diffrn_radiation_wavelength 0.71073
_diffrn_reflns_av_R_equivalents 0.0344
_diffrn_reflns_av_sigmaI/netI 0.0428
_diffrn_reflns_limit_h_max 10
_diffrn_reflns_limit_h_min -10
_diffrn_reflns_limit_k_max 15
_diffrn_reflns_limit_k_min -17
_diffrn_reflns_limit_l_max 15
_diffrn_reflns_limit_l_min -12
_diffrn_reflns_number 7321
_diffrn_reflns_theta_full 27.81
_diffrn_reflns_theta_max 27.81
_diffrn_reflns_theta_min 2.29
_exptl_absorpt_coefficient_mu 0.090
_exptl_absorpt_correction_T_max 0.95068
_exptl_absorpt_correction_T_min 0.72734
_exptl_absorpt_correction_type empirical
_exptl_crystal_colour Colourless
_exptl_crystal_density_diffrn 1.241
_exptl_crystal_density_meas ?
_exptl_crystal_density_method 'not measured'
_exptl_crystal_description Bladed
_exptl_crystal_F_000 552
_exptl_crystal_size_max 0.70
_exptl_crystal_size_mid 0.40
_exptl_crystal_size_min 0.25
_refine_diff_density_max 0.146
_refine_diff_density_min -0.166
_refine_diff_density_rms 0.038
_refine_ls_extinction_method none
_refine_ls_goodness_of_fit_ref 1.035
_refine_ls_hydrogen_treatment noref
_refine_ls_matrix_type full
_refine_ls_number_parameters 163
_refine_ls_number_reflns 2891
_refine_ls_number_restraints 0
_refine_ls_restrained_S_all 1.035
_refine_ls_R_factor_all 0.0846
_refine_ls_R_factor_gt 0.0538
_refine_ls_shift/su_max 0.000
_refine_ls_shift/su_mean 0.000
_refine_ls_structure_factor_coef Fsqd
_refine_ls_weighting_details 'calc w=1/[\s^2^(Fo^2^)+(0.0843P)^2^+0.0000P] where P=(Fo^2^+2Fc^2^)/3'
_refine_ls_weighting_scheme calc
_refine_ls_wR_factor_gt 0.1395
_refine_ls_wR_factor_ref 0.1573
_reflns_number_gt 1871
_reflns_number_total 2891
_reflns_threshold_expression >2sigma(I)
_cod_data_source_file jo702115x-file001.cif
_cod_data_source_block sp13sad
_cod_depositor_comments
;
The following automatic conversions were performed:

'_symmetry_cell_setting' value 'Monoclinic' changed to 'monoclinic'
according to
/usr/data/users/saulius/automatic-downloads/retrospective/ACS/lib/dictionaries/cif_core.dic
dictionary named 'cif_core.dic' version 2.4.2 from 2011-04-26.

Automatic conversion script
Id: cif_fix_values 2281 2013-09-26 08:29:07Z andrius 

The following automatic conversions were performed:

'_exptl_crystal_density_meas' value 'not measured' was changed to '?'
- the value is perceived as not measured.

Automatic conversion script
Id: cif_fix_values 3008 2015-01-20 13:52:24Z robertas 
;
_cod_original_sg_symbol_H-M P2(1)/n
_cod_database_code 4029581

loop_
_symmetry_equiv_pos_as_xyz
'x, y, z'
'-x+1/2, y+1/2, -z+1/2'
'-x, -y, -z'
'x-1/2, -y-1/2, z-1/2'

loop_
_atom_site_label
_atom_site_type_symbol
_atom_site_fract_x
_atom_site_fract_y
_atom_site_fract_z
_atom_site_U_iso_or_equiv
_atom_site_adp_type
_atom_site_occupancy
_atom_site_symmetry_multiplicity
_atom_site_calc_flag
O1 O 0.13831(15) 0.08169(9) 0.96223(12) 0.0648(4) Uani 1 1 d
O2 O 0.19497(15) 0.08183(9) 0.76602(12) 0.0668(4) Uani 1 1 d
O3 O -0.10248(18) 0.50923(9) 0.80087(13) 0.0753(4) Uani 1 1 d
O4 O 0.46476(16) 0.14544(10) 0.85838(13) 0.0724(4) Uani 1 1 d
C1 C 0.1782(2) 0.13823(13) 0.86572(16) 0.0544(5) Uani 1 1 d
C2 C 0.05143(19) 0.21676(12) 0.85205(15) 0.0510(4) Uani 1 1 d
C3 C 0.0807(2) 0.26858(14) 0.73716(17) 0.0608(5) Uani 1 1 d
C4 C -0.0241(2) 0.35570(15) 0.71629(17) 0.0640(5) Uani 1 1 d
C5 C -0.0086(2) 0.42446(13) 0.81660(17) 0.0570(5) Uani 1 1 d
C6 C -0.0584(2) 0.37621(12) 0.92857(16) 0.0529(4) Uani 1 1 d
C7 C 0.04839(19) 0.28767(12) 0.95622(15) 0.0497(4) Uani 1 1 d
C8 C 0.2146(2) 0.32039(13) 0.98339(16) 0.0555(5) Uani 1 1 d
C9 C 0.3449(2) 0.27308(13) 0.95469(17) 0.0590(5) Uani 1 1 d
C10 C 0.3420(2) 0.18383(13) 0.88883(16) 0.0544(5) Uani 1 1 d
C11 C 0.2409(3) 0.00206(14) 0.9877(2) 0.0746(6) Uani 1 1 d
C12 C 0.0586(3) 0.02721(18) 0.7321(2) 0.0872(7) Uani 1 1 d
C13 C -0.2362(2) 0.35402(15) 0.9278(2) 0.0711(6) Uani 1 1 d
C14 C -0.0114(3) 0.24238(14) 1.06958(18) 0.0656(5) Uani 1 1 d
H3 H -0.0522 0.5414 0.7515 0.080 Uiso 1 1 d
H2A H -0.0528 0.1830 0.8443 0.080 Uiso 1 1 d
H3A H 0.1980 0.2898 0.7365 0.080 Uiso 1 1 d
H3B H 0.0679 0.2261 0.6710 0.080 Uiso 1 1 d
H4A H 0.0055 0.3874 0.6427 0.080 Uiso 1 1 d
H4B H -0.1360 0.3364 0.7079 0.080 Uiso 1 1 d
H5A H 0.1024 0.4413 0.8261 0.080 Uiso 1 1 d
H6A H -0.0347 0.4204 0.9933 0.080 Uiso 1 1 d
H8A H 0.2287 0.3779 1.0319 0.080 Uiso 1 1 d
H9A H 0.4382 0.2943 0.9735 0.080 Uiso 1 1 d
H11A H 0.3442 0.0194 1.0002 0.080 Uiso 1 1 d
H11B H 0.2340 -0.0387 0.9230 0.080 Uiso 1 1 d
H11C H 0.2040 -0.0311 1.0543 0.080 Uiso 1 1 d
H12A H -0.0367 0.0644 0.7080 0.080 Uiso 1 1 d
H12B H 0.0881 -0.0113 0.6717 0.080 Uiso 1 1 d
H12C H 0.0152 -0.0041 0.7916 0.080 Uiso 1 1 d
H13A H -0.2624 0.2938 0.8815 0.080 Uiso 1 1 d
H13B H -0.2734 0.3448 1.0082 0.080 Uiso 1 1 d
H13C H -0.2977 0.4089 0.8948 0.080 Uiso 1 1 d
H14A H 0.0758 0.1949 1.1063 0.080 Uiso 1 1 d
H14B H -0.0293 0.2935 1.1316 0.080 Uiso 1 1 d
H14C H -0.1120 0.2134 1.0505 0.080 Uiso 1 1 d

loop_
_atom_site_aniso_label
_atom_site_aniso_U_11
_atom_site_aniso_U_22
_atom_site_aniso_U_33
_atom_site_aniso_U_23
_atom_site_aniso_U_13
_atom_site_aniso_U_12
O1 0.0593(8) 0.0496(8) 0.0859(10) 0.0046(6) 0.0161(7) -0.0013(6)
O2 0.0554(8) 0.0644(8) 0.0807(9) -0.0249(7) 0.0058(6) -0.0018(6)
O3 0.0830(10) 0.0560(8) 0.0871(10) 0.0126(7) 0.0083(8) 0.0057(7)
O4 0.0461(8) 0.0768(10) 0.0946(10) -0.0111(8) 0.0102(7) 0.0021(7)
C1 0.0481(10) 0.0522(10) 0.0632(11) -0.0090(8) 0.0081(8) -0.0038(8)
C2 0.0422(9) 0.0501(10) 0.0609(11) -0.0077(8) 0.0052(8) -0.0054(7)
C3 0.0592(11) 0.0680(12) 0.0552(11) -0.0087(9) 0.0031(9) 0.0017(9)
C4 0.0629(12) 0.0686(13) 0.0605(11) 0.0026(9) 0.0010(9) 0.0031(9)
C5 0.0522(10) 0.0522(10) 0.0667(12) 0.0026(8) 0.0044(8) -0.0039(8)
C6 0.0485(10) 0.0479(10) 0.0626(11) -0.0026(8) 0.0091(8) -0.0033(8)
C7 0.0461(9) 0.0470(9) 0.0560(10) -0.0039(8) 0.0087(8) -0.0048(7)
C8 0.0531(10) 0.0537(10) 0.0596(11) -0.0037(8) -0.0010(8) -0.0072(9)
C9 0.0459(10) 0.0607(11) 0.0701(12) -0.0043(9) -0.0046(9) -0.0101(8)
C10 0.0445(9) 0.0583(11) 0.0605(11) 0.0018(8) 0.0058(8) -0.0009(8)
C11 0.0701(14) 0.0536(11) 0.1003(17) 0.0068(10) 0.0064(12) 0.0033(10)
C12 0.0688(14) 0.0792(15) 0.1132(19) -0.0417(14) -0.0050(13) -0.0060(11)
C13 0.0457(11) 0.0693(13) 0.0988(16) 0.0012(11) 0.0147(10) 0.0008(9)
C14 0.0762(13) 0.0579(11) 0.0634(11) 0.0004(9) 0.0190(10) -0.0022(10)

loop_
_atom_type_symbol
_atom_type_description
_atom_type_scat_dispersion_real
_atom_type_scat_dispersion_imag
_atom_type_scat_source
C C 0.0033 0.0016 'International Tables Vol C Tables 4.2.6.8 and 6.1.1.4'
H H 0.0000 0.0000 'International Tables Vol C Tables 4.2.6.8 and 6.1.1.4'
O O 0.0106 0.0060 'International Tables Vol C Tables 4.2.6.8 and 6.1.1.4'

loop_
_geom_angle_atom_site_label_1
_geom_angle_atom_site_label_2
_geom_angle_atom_site_label_3
_geom_angle
C1 O1 C11 116.39(14)
C1 O2 C12 115.64(15)
O2 C1 O1 111.38(14)
O2 C1 C2 113.20(15)
O1 C1 C2 107.78(13)
O2 C1 C10 105.77(13)
O1 C1 C10 108.55(15)
C2 C1 C10 110.08(14)
C1 C2 C3 107.64(14)
C1 C2 C7 113.14(14)
C3 C2 C7 112.02(14)
C4 C3 C2 114.36(15)
C5 C4 C3 110.10(16)
O3 C5 C4 112.73(16)
O3 C5 C6 108.24(14)
C4 C5 C6 110.56(15)
C5 C6 C13 111.59(17)
C5 C6 C7 110.97(14)
C13 C6 C7 113.77(14)
C8 C7 C14 105.20(16)
C8 C7 C6 109.62(14)
C14 C7 C6 107.61(14)
C8 C7 C2 109.10(14)
C14 C7 C2 113.93(14)
C6 C7 C2 111.16(15)
C9 C8 C7 124.66(16)
C8 C9 C10 123.24(16)
O4 C10 C9 121.19(17)
O4 C10 C1 121.99(16)
C9 C10 C1 116.74(15)

loop_
_geom_bond_atom_site_label_1
_geom_bond_atom_site_label_2
_geom_bond_distance
O1 C1 1.413(2)
O1 C11 1.435(2)
O2 C1 1.406(2)
O2 C12 1.429(2)
O3 C5 1.433(2)
O4 C10 1.222(2)
C1 C2 1.537(2)
C1 C10 1.540(2)
C2 C3 1.537(3)
C2 C7 1.560(2)
C3 C4 1.520(3)
C4 C5 1.510(3)
C5 C6 1.525(3)
C6 C13 1.530(3)
C6 C7 1.559(2)
C7 C8 1.502(2)
C7 C14 1.548(3)
C8 C9 1.328(2)
C9 C10 1.460(3)
